data_7233821
loop_
_publ_author_name
'Hao Miao'
'Hong-Xiang Wan'
'Ming Liu'
'Yu Zhang'
'Xiao Xu'
'Wei-Wei Ju'
'Dun-ru Zhu'
'Yan Xu'

_publ_section_title
;
 Two novel organic-inorganic hybrid molybdenum(v) cobalt/nickel phosphate
 compounds based on isolated nanosized Mo/Co(Ni)/P cluster wheels
;
_journal_name_full 'Journal of Materials Chemistry C'
_journal_page_first 6554
_journal_page_last 6560
_journal_paper_doi 10.1039/C4TC00944D
_journal_volume 2
_journal_year 2014
_chemical_formula_sum 'C76 H127 Co17 Mo16 N18 O132 P24'
_chemical_formula_weight 6685.09
_space_group_IT_number 12
_space_group_name_Hall '-C 2y'
_space_group_name_H-M_alt 'C 1 2/m 1'
_symmetry_cell_setting monoclinic
_symmetry_space_group_name_H-M 'C 1 2/m 1'
_atom_sites_solution_hydrogens geom
_atom_sites_solution_primary direct
_atom_sites_solution_secondary difmap
_cell_angle_alpha 90.00
_cell_angle_beta 126.7600(10)
_cell_angle_gamma 90.00
_cell_formula_units_Z 2
_cell_length_a 29.724(4)
_cell_length_b 24.623(3)
_cell_length_c 20.687(3)
_cell_measurement_temperature 296(2)
_cell_measurement_theta_max 22.45
_cell_measurement_theta_min 2.22
_cell_volume 12130(3)
_computing_cell_refinement 'SAINT (Bruker, 2005)'
_computing_data_collection 'APEX2 (Bruker, 2005)'
_computing_data_reduction SAINT
_computing_molecular_graphics SHELXTL
_computing_publication_material SHELXTL
_computing_structure_refinement 'SHELXL-97 (Sheldrick, 1997)'
_computing_structure_solution 'SHELXS-97 (Sheldrick, 1990)'
_diffrn_ambient_temperature 296(2)
_diffrn_measured_fraction_theta_full 0.997
_diffrn_measured_fraction_theta_max 0.997
_diffrn_measurement_device_type 'Bruker Apex2 CCD'
_diffrn_measurement_method '\w scans'
_diffrn_radiation_monochromator graphite
_diffrn_radiation_source 'fine-focus sealed tube'
_diffrn_radiation_type MoK\a
_diffrn_radiation_wavelength 0.71073
_diffrn_reflns_av_R_equivalents 0.0621
_diffrn_reflns_av_sigmaI/netI 0.0622
_diffrn_reflns_limit_h_max 35
_diffrn_reflns_limit_h_min -35
_diffrn_reflns_limit_k_max 27
_diffrn_reflns_limit_k_min -29
_diffrn_reflns_limit_l_max 24
_diffrn_reflns_limit_l_min -24
_diffrn_reflns_number 43123
_diffrn_reflns_theta_full 25.02
_diffrn_reflns_theta_max 25.02
_diffrn_reflns_theta_min 1.23
_exptl_absorpt_coefficient_mu 2.170
_exptl_absorpt_correction_T_max 0.7807
_exptl_absorpt_correction_T_min 0.7228
_exptl_absorpt_correction_type multi-scan
_exptl_absorpt_process_details '(SADABS; Sheldrick, 2003)'
_exptl_crystal_colour red
_exptl_crystal_density_diffrn 1.830
_exptl_crystal_density_method 'not measured'
_exptl_crystal_description block
_exptl_crystal_F_000 6512
_exptl_crystal_size_max 0.16
_exptl_crystal_size_mid 0.13
_exptl_crystal_size_min 0.12
_refine_diff_density_max 3.984
_refine_diff_density_min -2.180
_refine_diff_density_rms 0.241
_refine_ls_extinction_method none
_refine_ls_goodness_of_fit_ref 1.046
_refine_ls_hydrogen_treatment 'riding model'
_refine_ls_matrix_type full
_refine_ls_number_parameters 786
_refine_ls_number_reflns 10963
_refine_ls_number_restraints 340
_refine_ls_restrained_S_all 1.067
_refine_ls_R_factor_all 0.1100
_refine_ls_R_factor_gt 0.0695
_refine_ls_shift/su_max 0.038
_refine_ls_shift/su_mean 0.002
_refine_ls_structure_factor_coef Fsqd
_refine_ls_weighting_details 'calc w=1/[\s^2^(Fo^2^)+(0.1611P)^2^+4.3103P] where P=(Fo^2^+2Fc^2^)/3'
_refine_ls_weighting_scheme calc
_refine_ls_wR_factor_gt 0.2152
_refine_ls_wR_factor_ref 0.2403
_reflns_number_gt 7250
_reflns_number_total 10963
_reflns_threshold_expression >2sigma(I)
_cod_data_source_file 1000001.cif
_cod_data_source_block PCOD1000001
_cod_original_cell_volume 12130(2)
_cod_original_sg_symbol_H-M C2/m
_cod_database_code 7233821

loop_
_symmetry_equiv_pos_as_xyz
'x, y, z'
'-x, y, -z'
'x+1/2, y+1/2, z'
'-x+1/2, y+1/2, -z'
'-x, -y, -z'
'x, -y, z'
'-x+1/2, -y+1/2, -z'
'x+1/2, -y+1/2, z'

loop_
_atom_site_label
_atom_site_type_symbol
_atom_site_fract_x
_atom_site_fract_y
_atom_site_fract_z
_atom_site_U_iso_or_equiv
_atom_site_adp_type
_atom_site_occupancy
_atom_site_symmetry_multiplicity
_atom_site_calc_flag
_atom_site_refinement_flags
_atom_site_disorder_assembly
_atom_site_disorder_group
Mo1 Mo 1.077611(17) 0.36901(2) 0.85961(2) 0.03546(13) Uani 1 1 d . A .
Mo2 Mo 1.179144(17) 0.36955(2) 1.24321(2) 0.03581(13) Uani 1 1 d . A .
Mo3 Mo 1.117346(17) 0.41072(2) 0.78767(2) 0.03857(13) Uani 1 1 d . A .
Mo4 Mo 1.271922(18) 0.41045(2) 1.36897(2) 0.03936(14) Uani 1 1 d . A .
Co1 Co 0.5000 0.0000 0.0000 0.0643(6) Uani 1 4 d SD . .
Co2 Co 0.96541(3) 0.43276(3) 0.65879(4) 0.0419(2) Uani 1 1 d . . .
Co3 Co 1.26999(3) 0.43181(3) 1.19224(4) 0.0414(2) Uani 1 1 d . A .
Co4 Co 1.16018(3) 0.43187(3) 1.39130(4) 0.0436(2) Uani 1 1 d . . .
Co5 Co 1.22140(3) 0.43085(4) 1.00476(4) 0.0430(2) Uani 1 1 d . A .
P1 P 1.05026(8) 0.5000 0.63809(10) 0.0427(6) Uani 1 2 d SD . .
P2 P 1.22191(8) 0.5000 0.87087(11) 0.0473(6) Uani 1 2 d SD . .
P3 P 1.27770(9) 0.5000 1.49460(11) 0.0476(7) Uani 1 2 d S . .
P4 P 0.86683(9) 0.5000 0.50679(11) 0.0560(7) Uani 1 2 d SD . .
P5 P 1.35108(8) 0.5000 1.35809(12) 0.0463(7) Uani 1 2 d SD . .
P6 P 1.33075(8) 0.5000 1.13334(13) 0.0526(7) Uani 1 2 d S . .
P7 P 1.16011(9) 0.35115(10) 1.06542(13) 0.0247(6) Uani 0.50 1 d P A 1
P7A P 1.14786(14) 0.37828(19) 1.05907(18) 0.0645(12) Uani 0.50 1 d P A 2
P8 P 1.06264(9) 0.35196(10) 1.23729(12) 0.0251(6) Uani 0.50 1 d P . 1
P8A P 1.05773(12) 0.38204(17) 1.21837(17) 0.0546(10) Uani 0.50 1 d P . 2
P9 P 1.16247(12) 0.5000 1.25919(16) 0.0278(9) Uani 0.50 2 d SPD . 1
P9A P 1.18804(13) 0.5000 1.21586(17) 0.0415(12) Uani 0.50 2 d SPD . 2
P10A P 1.10456(12) 0.5000 0.90210(15) 0.0332(10) Uani 0.50 2 d SPD . 1
P10 P 1.04779(11) 0.5000 0.82521(16) 0.0360(10) Uani 0.50 2 d SPD . 2
O1 O 1.04074(13) 0.40068(15) 0.75175(18) 0.0374(10) Uani 1 1 d . . .
O2 O 1.15188(13) 0.39898(16) 0.90182(18) 0.0398(10) Uani 1 1 d . . .
O3 O 0.99826(14) 0.35814(19) 0.8322(2) 0.0542(13) Uani 1 1 d . . .
O4 O 1.24552(13) 0.40071(15) 1.25802(18) 0.0390(10) Uani 1 1 d . . .
O5 O 1.19859(13) 0.39964(16) 1.34504(18) 0.0406(11) Uani 1 1 d . . .
O6 O 1.29551(15) 0.44872(18) 1.47222(19) 0.0512(13) Uani 1 1 d . . .
O7 O 1.34093(14) 0.44802(17) 1.3899(2) 0.0467(12) Uani 1 1 d . . .
O8 O 1.09987(15) 0.5000 0.8214(2) 0.0553(16) Uani 1 2 d SD . .
O9 O 1.14479(15) 0.3589(2) 1.1213(2) 0.0593(14) Uani 1 1 d . . .
O10 O 1.19055(14) 0.44862(18) 0.82368(19) 0.0508(12) Uani 1 1 d . . .
O11 O 1.08375(14) 0.44891(17) 0.67928(19) 0.0499(11) Uani 1 1 d U . .
O12 O 1.10708(14) 0.35614(19) 0.97900(19) 0.0524(13) Uani 1 1 d . . .
O13 O 1.08128(13) 0.39249(17) 1.30713(19) 0.0440(11) Uani 1 1 d . . .
O14 O 1.29472(14) 0.44899(17) 1.11969(19) 0.0466(11) Uani 1 1 d . . .
O15 O 1.09770(14) 0.35815(19) 1.20711(19) 0.0538(12) Uani 1 1 d . . .
O16 O 1.06420(13) 0.45154(14) 0.88653(18) 0.0509(11) Uani 1 1 d D . .
O17 O 1.3163(2) 0.5000 1.2668(3) 0.0472(16) Uani 1 2 d S . .
O18 O 1.30500(16) 0.35215(19) 1.4134(2) 0.0581(15) Uani 1 1 d . . .
O19 O 1.20589(13) 0.39103(17) 1.08217(18) 0.0423(11) Uani 1 1 d . . .
O20 O 1.08374(14) 0.30291(16) 0.8437(2) 0.0509(12) Uani 1 1 d . . .
O21 O 1.2291(2) 0.5000 1.3120(2) 0.053(2) Uani 1 2 d SD . .
O22 O 1.14619(14) 0.45086(15) 1.1998(2) 0.0499(13) Uani 1 1 d D . .
O23 O 1.2161(2) 0.5000 1.4579(3) 0.0487(17) Uani 1 2 d S . .
O24 O 0.9942(2) 0.5000 0.6257(3) 0.0512(17) Uani 1 2 d SU . .
O25 O 1.13129(15) 0.35264(17) 0.7602(2) 0.0526(12) Uani 1 1 d . . .
O26 O 1.19523(16) 0.30347(17) 1.2634(2) 0.0575(14) Uani 1 1 d . . .
O27 O 1.2358(2) 0.5000 0.9555(3) 0.0557(17) Uani 1 2 d S . .
O28 O 1.1296(2) 0.5000 1.3025(3) 0.060(2) Uani 1 2 d SD . .
O29 O 0.88203(15) 0.44998(19) 0.5598(2) 0.0591(13) Uani 1 1 d . . .
O30 O 1.20833(19) 0.5000 1.1579(3) 0.079(3) Uani 1 2 d SD . .
O31 O 0.9837(2) 0.5000 0.7450(3) 0.073(2) Uani 1 2 d SD . .
O32 O 1.1643(2) 0.5000 0.9893(3) 0.085(2) Uani 1 2 d SD . .
O33 O 1.3854(3) 0.5000 1.2067(6) 0.121(4) Uani 1 2 d S . .
O35 O 0.8108(5) 0.5000 0.4278(6) 0.075(4) Uani 0.50 2 d SPDU B 1
O35A O 0.8847(4) 0.5000 0.4535(5) 0.071(3) Uani 0.50 2 d SPDU B 2
O36 O 1.3085(5) 0.5000 1.5849(6) 0.157(6) Uani 1 2 d S . .
O37 O 1.2746(3) 0.5000 0.8775(6) 0.187(4) Uani 1 2 d SDU . .
O38 O 1.4131(4) 0.5000 1.3919(8) 0.200(5) Uani 1 2 d SDU . .
N1 N 0.9590(2) 0.3702(2) 0.5824(2) 0.0607(17) Uani 1 1 d . . .
N2 N 1.3286(2) 0.3670(2) 1.2393(3) 0.0581(17) Uani 1 1 d . . .
N3 N 1.1979(3) 0.3701(2) 1.4793(3) 0.0873(18) Uani 1 1 d DU . .
N1A N 1.27094(5) 0.36953(3) 1.00087(4) 0.0941(16) Uani 1 1 d DU . .
C1A C 1.26581(8) 0.31543(7) 1.0053(3) 0.118(3) Uani 0.50 1 d PDU A 1
H1AA H 1.2342 0.2978 0.9943 0.142 Uiso 0.50 1 calc PR A 1
C2A C 1.31408(7) 0.29111(13) 1.0283(2) 0.126(2) Uani 0.50 1 d PDU A 1
C3A C 1.32554(8) 0.3754(4) 1.0316(4) 0.115(3) Uani 0.50 1 d PDU A 1
H3AA H 1.3456 0.4076 1.0533 0.138 Uiso 0.50 1 calc PR A 1
N2A N 1.34999(13) 0.3237(2) 1.0264(4) 0.124(3) Uani 0.50 1 d PDU A 1
C2B C 1.35821(3) 0.30982(5) 1.07723(5) 0.131(3) Uani 0.50 1 d PDU A 2
C5B C 1.25091(5) 0.33415(3) 0.93803(6) 0.125(3) Uani 0.50 1 d PDU A 2
H5BA H 1.2183 0.3437 0.8881 0.150 Uiso 0.50 1 calc PR A 2
C4B C 1.27569(3) 0.28567(4) 0.94376(14) 0.128(3) Uani 0.50 1 d PDU A 2
H4BA H 1.2558 0.2569 0.9087 0.153 Uiso 0.50 1 calc PR A 2
C3B C 1.33205(4) 0.28298(7) 1.00515(6) 0.123(3) Uani 0.50 1 d PDU A 2
H3BA H 1.3541 0.2614 0.9973 0.147 Uiso 0.50 1 calc PR A 2
C1B C 1.31401(3) 0.33929(5) 1.06306(8) 0.120(2) Uani 0.50 1 d PDU A 2
H1BA H 1.3130 0.3386 1.1071 0.144 Uiso 0.50 1 calc PR A 2
C1 C 0.9682(3) 0.3186(3) 0.6076(4) 0.070(2) Uani 1 1 d . A .
H1A H 0.9844 0.3116 0.6616 0.084 Uiso 1 1 calc R . .
C2 C 0.9547(3) 0.2749(4) 0.5563(4) 0.095(3) Uani 1 1 d . . .
H2A H 0.9596 0.2392 0.5740 0.114 Uiso 1 1 calc R A .
C3 C 0.9332(3) 0.2874(4) 0.4769(4) 0.095(3) Uani 1 1 d . A .
H3A H 0.9246 0.2595 0.4408 0.114 Uiso 1 1 calc R . .
C4 C 0.9255(3) 0.3358(4) 0.4536(4) 0.096(3) Uani 1 1 d . . .
H4A H 0.9112 0.3434 0.4005 0.115 Uiso 1 1 calc R A .
C5 C 0.9376(3) 0.3763(4) 0.5043(3) 0.080(3) Uani 1 1 d . A .
H5A H 0.9307 0.4115 0.4842 0.096 Uiso 1 1 calc R . .
C6 C 1.3139(3) 0.3167(3) 1.2427(5) 0.081(3) Uani 1 1 d . A .
H6A H 1.2789 0.3122 1.2318 0.098 Uiso 1 1 calc R . .
C7 C 1.3451(3) 0.2718(4) 1.2604(5) 0.104(4) Uani 1 1 d . . .
H7A H 1.3321 0.2376 1.2612 0.125 Uiso 1 1 calc R A .
C8 C 1.3944(4) 0.2781(4) 1.2764(5) 0.101(3) Uani 1 1 d . A .
H8A H 1.4165 0.2476 1.2884 0.122 Uiso 1 1 calc R . .
C9 C 1.4139(3) 0.3258(4) 1.2763(5) 0.104(3) Uani 1 1 d U . .
H9A H 1.4490 0.3294 1.2873 0.125 Uiso 1 1 calc R A .
C10 C 1.3784(4) 0.3732(5) 1.2583(6) 0.123(4) Uani 1 1 d U A .
H10A H 1.3917 0.4078 1.2605 0.148 Uiso 1 1 calc R . .
C11 C 1.2165(5) 0.3786(4) 1.5540(4) 0.153(4) Uani 1 1 d DU A .
H11A H 1.2171 0.4136 1.5714 0.183 Uiso 1 1 calc R . .
C12 C 1.2352(5) 0.3352(3) 1.6070(6) 0.167(4) Uani 1 1 d DU . .
H12A H 1.2512 0.3423 1.6609 0.200 Uiso 1 1 calc R A .
C13 C 1.2310(5) 0.2829(4) 1.5835(5) 0.161(4) Uani 1 1 d DU A .
H13A H 1.2506 0.2549 1.6203 0.193 Uiso 1 1 calc R . .
C14 C 1.1978(5) 0.2745(4) 1.5058(5) 0.155(4) Uani 1 1 d DU . .
H14A H 1.1825 0.2405 1.4841 0.186 Uiso 1 1 calc R A .
C15 C 1.1869(5) 0.3182(3) 1.4587(5) 0.139(3) Uani 1 1 d DU A .
H15A H 1.1693 0.3107 1.4044 0.167 Uiso 1 1 calc R . .
O1W O 0.5175(14) -0.1805(15) 0.016(3) 0.169(6) Uani 0.25 1 d PU . .
O2W O 0.4283(2) -0.0339(5) -0.0299(6) 0.127(3) Uani 0.50 1 d PDU . .
O4W O 0.2270(3) 0.0000 0.3528(5) 0.120(3) Uani 1 2 d SU . .
O5W O 0.5000 -0.1725(15) 0.0000 0.184(6) Uani 0.50 2 d SPU . .
O5WA O 0.5000 -0.2251(14) 0.0000 0.193(4) Uani 0.50 2 d SPU . .
O3W O 0.2961(10) 0.0617(14) 0.2990(15) 0.129(5) Uani 0.25 1 d PU . .
O39 O 1.0361(4) 0.5000 0.5559(4) 0.136(3) Uani 1 2 d SDU . .
O2WA O 0.5267(4) -0.0309(5) 0.1084(4) 0.125(3) Uani 0.50 1 d PDU . 1
O2WB O 0.4727(4) -0.0682(3) 0.0183(7) 0.144(3) Uani 0.50 1 d PDU . 2

loop_
_atom_site_aniso_label
_atom_site_aniso_U_11
_atom_site_aniso_U_22
_atom_site_aniso_U_33
_atom_site_aniso_U_23
_atom_site_aniso_U_13
_atom_site_aniso_U_12
Mo1 0.04101(17) 0.0344(3) 0.03411(15) 0.00135(16) 0.02415(12) 0.00198(19)
Mo2 0.04030(18) 0.0348(3) 0.03273(15) 0.00004(16) 0.02207(12) 0.00124(19)
Mo3 0.04810(17) 0.0397(3) 0.03865(15) -0.00155(16) 0.03171(12) 0.00372(19)
Mo4 0.03946(19) 0.0393(3) 0.03211(17) 0.00367(17) 0.01754(14) 0.0043(2)
Co1 0.0783(8) 0.0609(12) 0.0601(7) 0.000 0.0447(6) 0.000
Co2 0.0489(3) 0.0466(5) 0.0344(2) 0.0041(3) 0.0271(2) 0.0028(3)
Co3 0.0413(3) 0.0427(4) 0.0416(3) 0.0002(3) 0.0256(2) 0.0020(3)
Co4 0.0503(3) 0.0499(5) 0.0343(2) -0.0047(3) 0.0273(2) -0.0039(3)
Co5 0.0412(3) 0.0489(5) 0.0417(3) 0.0005(3) 0.0264(2) 0.0015(3)
P1 0.0589(8) 0.0460(13) 0.0367(6) 0.000 0.0359(5) 0.000
P2 0.0452(7) 0.0567(14) 0.0521(7) 0.000 0.0357(6) 0.000
P3 0.0548(10) 0.0497(14) 0.0292(7) 0.000 0.0203(6) 0.000
P4 0.0723(11) 0.0606(15) 0.0324(7) 0.000 0.0297(7) 0.000
P5 0.0356(8) 0.0525(14) 0.0441(8) 0.000 0.0202(6) 0.000
P6 0.0396(8) 0.0619(15) 0.0593(9) 0.000 0.0312(6) 0.000
P7 0.0373(9) 0.0078(11) 0.0300(8) 0.0018(8) 0.0208(6) 0.0090(9)
P7A 0.0604(14) 0.097(3) 0.0410(11) -0.0115(16) 0.0328(9) -0.0289(19)
P8 0.0371(9) 0.0119(12) 0.0292(8) 0.0056(8) 0.0214(6) 0.0007(9)
P8A 0.0483(13) 0.074(2) 0.0437(11) -0.0189(14) 0.0289(9) -0.0109(16)
P9 0.0361(13) 0.0290(19) 0.0201(10) 0.000 0.0179(9) 0.000
P9A 0.0371(16) 0.047(3) 0.0339(14) 0.000 0.0180(11) 0.000
P10A 0.0375(13) 0.037(2) 0.0288(12) 0.000 0.0220(9) 0.000
P10 0.0427(14) 0.042(2) 0.0307(12) 0.000 0.0261(10) 0.000
O1 0.0479(14) 0.034(2) 0.0376(12) 0.0005(13) 0.0297(10) -0.0002(15)
O2 0.0415(14) 0.045(2) 0.0367(12) -0.0004(14) 0.0257(10) 0.0007(16)
O3 0.0349(15) 0.081(3) 0.0423(15) 0.0162(17) 0.0206(11) -0.0042(19)
O4 0.0410(14) 0.040(2) 0.0356(13) -0.0001(13) 0.0227(10) -0.0027(15)
O5 0.0444(14) 0.046(2) 0.0340(12) -0.0047(14) 0.0251(10) -0.0035(16)
O6 0.0471(18) 0.059(3) 0.0323(14) 0.0057(16) 0.0154(12) 0.0043(19)
O7 0.0386(16) 0.045(2) 0.0455(16) 0.0051(16) 0.0193(12) 0.0045(17)
O8 0.088(2) 0.033(3) 0.074(2) 0.000 0.0640(17) 0.000
O9 0.0460(17) 0.090(3) 0.0384(15) -0.0201(18) 0.0232(12) -0.019(2)
O10 0.0542(15) 0.058(3) 0.0523(14) -0.0055(16) 0.0380(11) 0.0028(18)
O11 0.0714(16) 0.045(2) 0.0477(13) -0.0016(15) 0.0433(11) -0.0006(18)
O12 0.0433(15) 0.078(3) 0.0347(14) 0.0057(16) 0.0227(11) -0.0039(19)
O13 0.0433(15) 0.050(2) 0.0379(13) -0.0110(15) 0.0240(11) -0.0063(17)
O14 0.0492(15) 0.052(2) 0.0406(13) -0.0063(15) 0.0281(11) -0.0053(18)
O15 0.0514(15) 0.078(3) 0.0444(13) -0.0218(16) 0.0355(10) -0.0192(19)
O16 0.0800(15) 0.032(2) 0.0705(14) 0.0019(14) 0.0608(11) -0.0035(17)
O17 0.055(2) 0.047(3) 0.042(2) 0.000 0.0305(16) 0.000
O18 0.0468(19) 0.057(3) 0.0503(18) 0.0162(18) 0.0185(15) 0.014(2)
O19 0.0392(14) 0.049(2) 0.0381(13) -0.0001(15) 0.0229(10) -0.0057(16)
O20 0.0668(17) 0.036(2) 0.0617(15) 0.0005(15) 0.0446(12) 0.0070(17)
O21 0.046(3) 0.045(3) 0.044(2) 0.000 0.014(2) 0.000
O22 0.0456(19) 0.039(2) 0.0374(16) 0.0050(16) 0.0102(14) -0.0005(18)
O23 0.052(2) 0.049(3) 0.042(2) 0.000 0.0267(17) 0.000
O24 0.062(2) 0.050(3) 0.048(2) 0.000 0.0366(16) 0.000
O25 0.0662(16) 0.045(2) 0.0641(15) -0.0043(16) 0.0483(11) 0.0068(18)
O26 0.060(2) 0.039(2) 0.0639(19) 0.0067(17) 0.0318(15) 0.0073(19)
O27 0.071(2) 0.053(4) 0.061(2) 0.000 0.0491(17) 0.000
O28 0.078(3) 0.042(4) 0.048(2) 0.000 0.032(2) 0.000
O29 0.0764(18) 0.067(3) 0.0470(14) 0.0034(17) 0.0439(12) -0.002(2)
O30 0.059(3) 0.043(4) 0.129(4) 0.000 0.053(3) 0.000
O31 0.133(4) 0.043(4) 0.061(2) 0.000 0.067(2) 0.000
O32 0.082(3) 0.065(5) 0.140(4) 0.000 0.083(2) 0.000
O33 0.051(4) 0.131(8) 0.131(7) 0.000 0.028(4) 0.000
O35 0.075(5) 0.070(5) 0.065(4) 0.000 0.033(3) 0.000
O35A 0.090(4) 0.077(5) 0.062(4) 0.000 0.054(3) 0.000
O36 0.171(8) 0.172(11) 0.091(5) 0.000 0.058(5) 0.000
O37 0.188(5) 0.210(7) 0.191(5) 0.000 0.129(3) 0.000
O38 0.202(6) 0.193(7) 0.200(5) 0.000 0.117(3) 0.000
N1 0.077(3) 0.068(4) 0.0354(17) -0.013(2) 0.0332(16) -0.018(3)
N2 0.049(2) 0.065(4) 0.057(2) 0.007(2) 0.0300(17) 0.013(2)
N3 0.137(3) 0.084(3) 0.0545(18) 0.020(2) 0.0646(17) 0.015(3)
N1A 0.110(2) 0.106(3) 0.101(2) 0.014(2) 0.0820(15) 0.047(2)
C1A 0.121(3) 0.116(3) 0.120(3) 0.007(3) 0.073(3) 0.049(3)
C2A 0.125(2) 0.119(2) 0.123(2) 0.005(2) 0.069(2) 0.052(2)
C3A 0.119(3) 0.118(3) 0.116(3) 0.006(3) 0.075(3) 0.048(3)
N2A 0.122(3) 0.129(3) 0.123(3) 0.003(3) 0.073(2) 0.051(3)
C2B 0.128(3) 0.124(3) 0.122(3) 0.007(3) 0.065(3) 0.051(3)
C5B 0.123(3) 0.115(3) 0.121(3) 0.004(3) 0.064(3) 0.056(3)
C4B 0.127(3) 0.118(3) 0.125(3) -0.003(3) 0.068(3) 0.056(3)
C3B 0.126(3) 0.119(3) 0.122(3) -0.004(3) 0.073(3) 0.056(3)
C1B 0.123(3) 0.121(3) 0.116(3) 0.005(3) 0.072(2) 0.053(3)
C1 0.096(3) 0.064(5) 0.059(3) -0.006(3) 0.051(2) 0.001(4)
C2 0.112(5) 0.086(6) 0.089(4) -0.031(4) 0.062(3) -0.025(5)
C3 0.103(4) 0.109(7) 0.073(3) -0.040(4) 0.053(3) -0.029(5)
C4 0.128(5) 0.098(6) 0.043(3) -0.016(4) 0.042(3) 0.003(5)
C5 0.110(4) 0.089(6) 0.052(2) -0.008(3) 0.055(2) 0.003(4)
C6 0.060(3) 0.062(5) 0.125(5) -0.011(4) 0.057(3) -0.003(3)
C7 0.105(5) 0.075(6) 0.123(5) 0.009(5) 0.063(4) 0.045(4)
C8 0.119(5) 0.063(5) 0.117(5) -0.002(4) 0.068(4) 0.034(5)
C9 0.083(3) 0.104(5) 0.133(4) 0.017(4) 0.068(3) 0.023(4)
C10 0.117(4) 0.124(6) 0.126(4) 0.015(4) 0.071(3) -0.003(4)
C11 0.183(4) 0.117(4) 0.086(3) 0.027(4) 0.042(4) 0.013(4)
C12 0.204(4) 0.133(4) 0.088(4) 0.039(4) 0.048(4) 0.008(4)
C13 0.195(4) 0.126(4) 0.100(3) 0.050(4) 0.055(3) -0.002(4)
C14 0.176(4) 0.108(4) 0.104(4) 0.045(4) 0.043(4) 0.005(4)
C15 0.162(4) 0.102(4) 0.084(3) 0.031(4) 0.036(3) 0.014(4)
O1W 0.170(7) 0.169(7) 0.170(6) 0.003(6) 0.103(4) -0.003(6)
O2W 0.131(4) 0.127(4) 0.124(4) 0.018(4) 0.078(3) -0.014(4)
O4W 0.121(4) 0.147(6) 0.124(4) 0.000 0.090(2) 0.000
O5W 0.194(6) 0.190(6) 0.182(6) 0.000 0.120(5) 0.000
O5WA 0.197(5) 0.191(5) 0.188(5) 0.000 0.113(3) 0.000
O3W 0.133(6) 0.139(7) 0.122(6) 0.000(6) 0.080(4) -0.002(6)
O39 0.133(4) 0.117(5) 0.121(4) 0.000 0.057(3) 0.000
O2WA 0.127(4) 0.128(4) 0.136(4) 0.025(4) 0.087(3) -0.010(4)
O2WB 0.140(4) 0.137(4) 0.146(4) 0.011(3) 0.081(3) -0.006(3)

loop_
_atom_type_symbol
_atom_type_description
_atom_type_scat_dispersion_real
_atom_type_scat_dispersion_imag
_atom_type_scat_source
C C 0.0033 0.0016 'International Tables Vol C Tables 4.2.6.8 and 6.1.1.4'
H H 0.0000 0.0000 'International Tables Vol C Tables 4.2.6.8 and 6.1.1.4'
N N 0.0061 0.0033 'International Tables Vol C Tables 4.2.6.8 and 6.1.1.4'
O O 0.0106 0.0060 'International Tables Vol C Tables 4.2.6.8 and 6.1.1.4'
P P 0.1023 0.0942 'International Tables Vol C Tables 4.2.6.8 and 6.1.1.4'
Co Co 0.3494 0.9721 'International Tables Vol C Tables 4.2.6.8 and 6.1.1.4'
Mo Mo -1.6832 0.6857 'International Tables Vol C Tables 4.2.6.8 and 6.1.1.4'

loop_
_geom_angle_atom_site_label_1
_geom_angle_atom_site_label_2
_geom_angle_atom_site_label_3
_geom_angle
_geom_angle_site_symmetry_1
_geom_angle_site_symmetry_3
O20 Mo1 O1 102.25(17) . .
O20 Mo1 O2 102.95(18) . .
O1 Mo1 O2 94.03(14) . .
O20 Mo1 O3 93.4(2) . .
O1 Mo1 O3 88.31(15) . .
O2 Mo1 O3 162.54(18) . .
O20 Mo1 O12 93.82(19) . .
O1 Mo1 O12 162.85(17) . .
O2 Mo1 O12 88.11(15) . .
O3 Mo1 O12 84.74(15) . .
O20 Mo1 O16 172.90(19) . .
O1 Mo1 O16 81.89(14) . .
O2 Mo1 O16 82.34(15) . .
O3 Mo1 O16 80.87(16) . .
O12 Mo1 O16 81.53(16) . .
O20 Mo1 Mo3 97.44(16) . .
O1 Mo1 Mo3 47.89(11) . .
O2 Mo1 Mo3 48.17(10) . .
O3 Mo1 Mo3 136.15(11) . .
O12 Mo1 Mo3 136.25(11) . .
O16 Mo1 Mo3 89.61(10) . .
O26 Mo2 O4 103.3(2) . .
O26 Mo2 O5 104.01(19) . .
O4 Mo2 O5 93.56(15) . .
O26 Mo2 O15 93.2(2) . .
O4 Mo2 O15 162.44(16) . .
O5 Mo2 O15 88.18(15) . .
O26 Mo2 O9 92.2(2) . .
O4 Mo2 O9 87.54(16) . .
O5 Mo2 O9 162.96(17) . .
O15 Mo2 O9 85.80(16) . .
O26 Mo2 O22 171.06(14) . .
O4 Mo2 O22 82.34(15) . .
O5 Mo2 O22 82.32(15) . .
O15 Mo2 O22 80.57(16) . .
O9 Mo2 O22 80.98(17) . .
O26 Mo2 Mo4 98.79(12) . .
O4 Mo2 Mo4 47.87(10) . .
O5 Mo2 Mo4 47.79(11) . .
O15 Mo2 Mo4 135.92(11) . .
O9 Mo2 Mo4 135.39(13) . .
O22 Mo2 Mo4 90.14(8) . .
O25 Mo3 O1 103.44(17) . .
O25 Mo3 O2 103.05(17) . .
O1 Mo3 O2 95.23(15) . .
O25 Mo3 O10 95.00(19) . .
O1 Mo3 O10 160.27(16) . .
O2 Mo3 O10 87.28(15) . .
O25 Mo3 O11 94.43(18) . .
O1 Mo3 O11 87.02(15) . .
O2 Mo3 O11 161.29(16) . .
O10 Mo3 O11 84.58(15) . .
O25 Mo3 O8 174.72(19) . .
O1 Mo3 O8 79.85(14) . .
O2 Mo3 O8 80.59(14) . .
O10 Mo3 O8 81.27(15) . .
O11 Mo3 O8 81.54(15) . .
O25 Mo3 Mo1 98.40(16) . .
O1 Mo3 Mo1 48.62(10) . .
O2 Mo3 Mo1 48.68(11) . .
O10 Mo3 Mo1 135.79(10) . .
O11 Mo3 Mo1 135.54(11) . .
O8 Mo3 Mo1 86.87(10) . .
O18 Mo4 O5 102.9(2) . .
O18 Mo4 O4 103.42(19) . .
O5 Mo4 O4 94.80(15) . .
O18 Mo4 O6 95.79(19) . .
O5 Mo4 O6 87.72(16) . .
O4 Mo4 O6 159.50(17) . .
O18 Mo4 O7 94.97(19) . .
O5 Mo4 O7 160.98(17) . .
O4 Mo4 O7 87.16(16) . .
O6 Mo4 O7 84.09(17) . .
O18 Mo4 O21 175.79(16) . .
O5 Mo4 O21 79.71(18) . .
O4 Mo4 O21 79.49(16) . .
O6 Mo4 O21 80.96(15) . .
O7 Mo4 O21 82.06(17) . .
O18 Mo4 Mo2 98.04(13) . .
O5 Mo4 Mo2 48.52(10) . .
O4 Mo4 Mo2 48.42(11) . .
O6 Mo4 Mo2 136.02(12) . .
O7 Mo4 Mo2 135.48(11) . .
O21 Mo4 Mo2 86.17(8) . .
O2WB Co1 O2WB 65.6(7) . 2_655
O2WB Co1 O2WB 114.4(7) . 6
O2WB Co1 O2WB 180.0(5) 2_655 6
O2WB Co1 O2WB 180.0(7) . 5_655
O2WB Co1 O2WB 114.4(7) 2_655 5_655
O2WB Co1 O2WB 65.6(7) 6 5_655
O2WB Co1 O2W 40.0(4) . .
O2WB Co1 O2W 94.0(5) 2_655 .
O2WB Co1 O2W 86.0(5) 6 .
O2WB Co1 O2W 140.0(4) 5_655 .
O2WB Co1 O2W 86.0(5) . 6
O2WB Co1 O2W 140.0(4) 2_655 6
O2WB Co1 O2W 40.0(4) 6 6
O2WB Co1 O2W 94.0(5) 5_655 6
O2W Co1 O2W 49.0(7) . 6
O2WB Co1 O2W 140.0(4) . 5_655
O2WB Co1 O2W 86.0(5) 2_655 5_655
O2WB Co1 O2W 94.0(5) 6 5_655
O2WB Co1 O2W 40.0(4) 5_655 5_655
O2W Co1 O2W 180.0(8) . 5_655
O2W Co1 O2W 131.0(7) 6 5_655
O2WB Co1 O2W 94.0(5) . 2_655
O2WB Co1 O2W 40.0(4) 2_655 2_655
O2WB Co1 O2W 140.0(4) 6 2_655
O2WB Co1 O2W 86.0(5) 5_655 2_655
O2W Co1 O2W 131.0(7) . 2_655
O2W Co1 O2W 180.0(6) 6 2_655
O2W Co1 O2W 49.0(7) 5_655 2_655
O2WB Co1 O2WA 92.3(5) . 6
O2WB Co1 O2WA 126.2(4) 2_655 6
O2WB Co1 O2WA 53.8(4) 6 6
O2WB Co1 O2WA 87.7(5) 5_655 6
O2W Co1 O2WA 97.9(5) . 6
O2W Co1 O2WA 80.0(4) 6 6
O2W Co1 O2WA 82.1(5) 5_655 6
O2W Co1 O2WA 100.0(4) 2_655 6
O2WB Co1 O2WA 53.8(4) . .
O2WB Co1 O2WA 87.7(5) 2_655 .
O2WB Co1 O2WA 92.3(5) 6 .
O2WB Co1 O2WA 126.2(4) 5_655 .
O2W Co1 O2WA 80.0(4) . .
O2W Co1 O2WA 97.9(5) 6 .
O2W Co1 O2WA 100.0(4) 5_655 .
O2W Co1 O2WA 82.1(5) 2_655 .
O2WA Co1 O2WA 44.1(7) 6 .
O2WB Co1 O2WA 87.7(5) . 2_655
O2WB Co1 O2WA 53.8(4) 2_655 2_655
O2WB Co1 O2WA 126.2(4) 6 2_655
O2WB Co1 O2WA 92.3(5) 5_655 2_655
O2W Co1 O2WA 82.1(5) . 2_655
O2W Co1 O2WA 100.0(4) 6 2_655
O2W Co1 O2WA 97.9(5) 5_655 2_655
O2W Co1 O2WA 80.0(4) 2_655 2_655
O2WA Co1 O2WA 180.000(1) 6 2_655
O2WA Co1 O2WA 135.9(7) . 2_655
O2WB Co1 O2WA 126.2(4) . 5_655
O2WB Co1 O2WA 92.3(5) 2_655 5_655
O2WB Co1 O2WA 87.7(5) 6 5_655
O2WB Co1 O2WA 53.8(4) 5_655 5_655
O2W Co1 O2WA 100.0(4) . 5_655
O2W Co1 O2WA 82.1(5) 6 5_655
O2W Co1 O2WA 80.0(4) 5_655 5_655
O2W Co1 O2WA 97.9(5) 2_655 5_655
O2WA Co1 O2WA 135.9(7) 6 5_655
O2WA Co1 O2WA 180.0(8) . 5_655
O2WA Co1 O2WA 44.1(7) 2_655 5_655
O1 Co2 O29 168.70(17) . .
O1 Co2 N1 88.84(16) . .
O29 Co2 N1 83.90(18) . .
O1 Co2 O13 94.14(14) . 2_757
O29 Co2 O13 78.22(15) . 2_757
N1 Co2 O13 96.9(2) . 2_757
O1 Co2 O24 100.13(16) . .
O29 Co2 O24 89.80(18) . .
N1 Co2 O24 101.3(2) . .
O13 Co2 O24 156.94(18) 2_757 .
O1 Co2 O31 85.96(14) . .
O29 Co2 O31 102.01(17) . .
N1 Co2 O31 172.6(2) . .
O13 Co2 O31 88.68(19) 2_757 .
O24 Co2 O31 74.5(2) . .
O4 Co3 O14 169.65(17) . .
O4 Co3 N2 86.2(2) . .
O14 Co3 N2 86.3(2) . .
O4 Co3 O17 98.45(19) . .
O14 Co3 O17 90.4(2) . .
N2 Co3 O17 105.23(17) . .
O4 Co3 O19 95.02(15) . .
O14 Co3 O19 78.58(15) . .
N2 Co3 O19 95.65(17) . .
O17 Co3 O19 155.77(14) . .
O4 Co3 O30 86.72(18) . .
O14 Co3 O30 101.12(19) . .
N2 Co3 O30 172.0(2) . .
O17 Co3 O30 72.20(15) . .
O19 Co3 O30 88.64(15) . .
O5 Co4 O29 169.48(18) . 2_757
O5 Co4 N3 88.1(2) . .
O29 Co4 N3 84.2(2) 2_757 .
O5 Co4 O13 95.19(15) . .
O29 Co4 O13 78.84(16) 2_757 .
N3 Co4 O13 97.7(2) . .
O5 Co4 O23 99.6(2) . .
O29 Co4 O23 88.9(2) 2_757 .
N3 Co4 O23 101.51(18) . .
O13 Co4 O23 156.05(15) . .
O5 Co4 O28 88.43(19) . .
O29 Co4 O28 99.9(2) 2_757 .
N3 Co4 O28 173.7(3) . .
O13 Co4 O28 87.87(15) . .
O23 Co4 O28 73.93(14) . .
O2 Co5 O14 169.19(17) . .
O2 Co5 N1A 88.81(12) . .
O14 Co5 N1A 85.49(12) . .
O2 Co5 O19 93.86(15) . .
O14 Co5 O19 78.06(15) . .
N1A Co5 O19 99.49(12) . .
O2 Co5 O27 100.04(16) . .
O14 Co5 O27 90.13(17) . .
N1A Co5 O27 101.77(15) . .
O19 Co5 O27 154.74(18) . .
O2 Co5 O32 86.40(15) . .
O14 Co5 O32 100.40(17) . .
N1A Co5 O32 171.08(18) . .
O19 Co5 O32 88.3(2) . .
O27 Co5 O32 71.7(2) . .
O39 P1 O11 106.5(3) . 6_565
O39 P1 O11 106.5(3) . .
O11 P1 O11 112.7(3) 6_565 .
O39 P1 O24 105.9(5) . .
O11 P1 O24 112.3(2) 6_565 .
O11 P1 O24 112.3(2) . .
O37 P2 O10 105.4(3) . .
O37 P2 O10 105.4(3) . 6_565
O10 P2 O10 111.8(3) . 6_565
O37 P2 O27 110.1(5) . .
O10 P2 O27 111.9(2) . .
O10 P2 O27 111.9(2) 6_565 .
O23 P3 O36 106.1(6) . .
O23 P3 O6 112.39(19) . .
O36 P3 O6 108.0(3) . .
O23 P3 O6 112.39(19) . 6_565
O36 P3 O6 108.0(3) . 6_565
O6 P3 O6 109.8(4) . 6_565
O35 P4 O35A 81.1(7) . .
O35 P4 O29 116.6(3) . .
O35A P4 O29 116.8(3) . .
O35 P4 O29 116.6(3) . 6_565
O35A P4 O29 116.8(3) . 6_565
O29 P4 O29 107.6(3) . 6_565
O17 P5 O38 107.8(6) . .
O17 P5 O7 111.59(17) . 6_565
O38 P5 O7 107.1(3) . 6_565
O17 P5 O7 111.59(18) . .
O38 P5 O7 107.1(3) . .
O7 P5 O7 111.5(4) 6_565 .
O33 P6 O14 114.7(3) . .
O33 P6 O14 114.7(3) . 6_565
O14 P6 O14 107.0(3) . 6_565
O9 P7 O12 108.6(3) . .
O9 P7 O19 112.6(3) . .
O12 P7 O19 111.5(3) . .
O9 P7A O12 116.4(4) . .
O9 P7A O19 117.3(3) . .
O12 P7A O19 116.8(4) . .
O3 P8 O15 109.3(3) 2_757 .
O3 P8 O13 112.2(3) 2_757 .
O15 P8 O13 111.6(3) . .
O3 P8A O15 114.2(3) 2_757 .
O3 P8A O13 115.5(4) 2_757 .
O15 P8A O13 115.0(3) . .
O22 P9 O22 100.0(3) . 6_565
O22 P9 O21 102.1(2) . .
O22 P9 O21 102.1(2) 6_565 .
O22 P9 O28 114.2(2) . .
O22 P9 O28 114.2(2) 6_565 .
O21 P9 O28 121.2(3) . .
O21 P9A O22 100.2(3) . .
O21 P9A O22 100.2(2) . 6_565
O22 P9A O22 96.6(3) . 6_565
O21 P9A O30 124.9(3) . .
O22 P9A O30 115.1(2) . .
O22 P9A O30 115.1(2) 6_565 .
O16 P10A O16 97.9(3) 6_565 .
O16 P10A O8 101.94(19) 6_565 .
O16 P10A O8 101.94(19) . .
O16 P10A O32 115.0(2) 6_565 .
O16 P10A O32 115.0(2) . .
O8 P10A O32 121.6(4) . .
O16 P10 O16 97.2(3) 6_565 .
O16 P10 O8 101.3(2) 6_565 .
O16 P10 O8 101.3(2) . .
O16 P10 O31 115.5(2) 6_565 .
O16 P10 O31 115.5(2) . .
O8 P10 O31 122.1(3) . .
Mo3 O1 Mo1 83.49(11) . .
Mo3 O1 Co2 133.1(2) . .
Mo1 O1 Co2 140.7(2) . .
Mo3 O2 Mo1 83.15(11) . .
Mo3 O2 Co5 132.6(2) . .
Mo1 O2 Co5 140.8(2) . .
P8A O3 P8 31.70(18) 2_757 2_757
P8A O3 Mo1 139.7(3) 2_757 .
P8 O3 Mo1 142.5(3) 2_757 .
Mo4 O4 Mo2 83.71(16) . .
Mo4 O4 Co3 133.50(18) . .
Mo2 O4 Co3 140.35(15) . .
Mo4 O5 Mo2 83.69(16) . .
Mo4 O5 Co4 133.24(18) . .
Mo2 O5 Co4 139.62(16) . .
P3 O6 Mo4 136.8(2) . .
P5 O7 Mo4 135.2(2) . .
P10A O8 P10 55.0(2) . .
P10A O8 Mo3 113.44(9) . .
P10 O8 Mo3 112.98(10) . .
P10A O8 Mo3 113.44(9) . 6_565
P10 O8 Mo3 112.98(10) . 6_565
Mo3 O8 Mo3 127.2(2) . 6_565
P7A O9 P7 29.1(2) . .
P7A O9 Mo2 142.8(3) . .
P7 O9 Mo2 142.8(2) . .
P2 O10 Mo3 135.8(3) . .
P1 O11 Mo3 136.2(3) . .
P7A O12 P7 28.4(2) . .
P7A O12 Mo1 139.8(3) . .
P7 O12 Mo1 143.6(3) . .
P8A O13 P8 30.20(18) . .
P8A O13 Co2 123.1(2) . 2_757
P8 O13 Co2 131.4(2) . 2_757
P8A O13 Co4 122.6(3) . .
P8 O13 Co4 130.7(3) . .
Co2 O13 Co4 97.65(16) 2_757 .
P6 O14 Co3 122.4(2) . .
P6 O14 Co5 120.7(2) . .
Co3 O14 Co5 101.50(17) . .
P8A O15 P8 31.5(2) . .
P8A O15 Mo2 140.3(3) . .
P8 O15 Mo2 143.9(2) . .
P10A O16 P10 55.25(16) . .
P10A O16 Mo1 121.1(2) . .
P10 O16 Mo1 120.3(2) . .
P5 O17 Co3 124.36(17) . .
P5 O17 Co3 124.36(17) . 6_565
Co3 O17 Co3 103.79(17) . 6_565
P7A O19 P7 27.7(2) . .
P7A O19 Co5 124.6(2) . .
P7 O19 Co5 132.7(2) . .
P7A O19 Co3 123.2(3) . .
P7 O19 Co3 129.7(2) . .
Co5 O19 Co3 97.28(16) . .
P9 O21 P9A 55.5(2) . .
P9 O21 Mo4 113.76(14) . .
P9A O21 Mo4 112.81(13) . .
P9 O21 Mo4 113.76(14) . 6_565
P9A O21 Mo4 112.81(13) . 6_565
Mo4 O21 Mo4 126.90(16) . 6_565
P9 O22 P9A 55.1(2) . .
P9 O22 Mo2 122.13(19) . .
P9A O22 Mo2 120.2(2) . .
P3 O23 Co4 123.8(2) . .
P3 O23 Co4 123.8(2) . 6_565
Co4 O23 Co4 100.90(18) . 6_565
P1 O24 Co2 123.22(14) . 6_565
P1 O24 Co2 123.22(14) . .
Co2 O24 Co2 100.4(3) 6_565 .
P2 O27 Co5 122.94(13) . .
P2 O27 Co5 122.94(13) . 6_565
Co5 O27 Co5 104.5(3) . 6_565
P9 O28 Co4 111.0(2) . 6_565
P9 O28 Co4 111.0(2) . .
Co4 O28 Co4 97.0(2) 6_565 .
P4 O29 Co4 121.2(3) . 2_757
P4 O29 Co2 122.1(3) . .
Co4 O29 Co2 100.69(16) 2_757 .
P9A O30 Co3 110.8(2) . .
P9A O30 Co3 110.8(2) . 6_565
Co3 O30 Co3 95.75(19) . 6_565
P10 O31 Co2 113.1(2) . .
P10 O31 Co2 113.1(2) . 6_565
Co2 O31 Co2 94.9(2) . 6_565
P10A O32 Co5 112.7(3) . .
P10A O32 Co5 112.7(3) . 6_565
Co5 O32 Co5 96.2(3) . 6_565
C1 N1 C5 114.4(6) . .
C1 N1 Co2 119.5(4) . .
C5 N1 Co2 125.3(5) . .
C10 N2 C6 116.5(8) . .
C10 N2 Co3 121.9(7) . .
C6 N2 Co3 121.3(5) . .
C11 N3 C15 112.5(8) . .
C11 N3 Co4 122.3(6) . .
C15 N3 Co4 121.1(5) . .
C1A N1A C3A 103.1(5) . .
C1A N1A C1B 58.69(15) . .
C3A N1A C1B 55.4(4) . .
C1A N1A C5B 55.5(3) . .
C3A N1A C5B 103.4(4) . .
C1B N1A C5B 100.18(9) . .
C1A N1A Co5 125.8(2) . .
C3A N1A Co5 124.5(5) . .
C1B N1A Co5 128.63(9) . .
C5B N1A Co5 124.41(7) . .
N1A C1A C2A 108.8(3) . .
N1A C1A H1AA 125.6 . .
C2A C1A H1AA 125.6 . .
C1A C2A N2A 114.6(4) . .
N1A C3A N2A 111.9(6) . .
N1A C3A H3AA 124.0 . .
N2A C3A H3AA 124.1 . .
C2A N2A C3A 94.4(5) . .
C3B C2B C1B 100.12(9) . .
N1A C5B C4B 124.48(12) . .
N1A C5B H5BA 117.8 . .
C4B C5B H5BA 117.8 . .
C5B C4B C3B 114.72(12) . .
C5B C4B H4BA 122.6 . .
C3B C4B H4BA 122.6 . .
C2B C3B C4B 124.62(15) . .
C2B C3B H3BA 117.7 . .
C4B C3B H3BA 117.7 . .
N1A C1B C2B 136.56(15) . .
N1A C1B H1BA 111.7 . .
C2B C1B H1BA 111.7 . .
N1 C1 C2 122.7(7) . .
N1 C1 H1A 118.7 . .
C2 C1 H1A 118.7 . .
C1 C2 C3 116.6(9) . .
C1 C2 H2A 121.7 . .
C3 C2 H2A 121.7 . .
C4 C3 C2 120.7(9) . .
C4 C3 H3A 119.6 . .
C2 C3 H3A 119.6 . .
C3 C4 C5 120.6(8) . .
C3 C4 H4A 119.7 . .
C5 C4 H4A 119.7 . .
C4 C5 N1 125.0(8) . .
C4 C5 H5A 117.5 . .
N1 C5 H5A 117.5 . .
N2 C6 C7 125.8(8) . .
N2 C6 H6A 117.1 . .
C7 C6 H6A 117.1 . .
C8 C7 C6 117.3(9) . .
C8 C7 H7A 121.4 . .
C6 C7 H7A 121.4 . .
C7 C8 C9 122.5(9) . .
C7 C8 H8A 118.8 . .
C9 C8 H8A 118.8 . .
C8 C9 C10 117.6(10) . .
C8 C9 H9A 121.2 . .
C10 C9 H9A 121.2 . .
N2 C10 C9 120.3(10) . .
N2 C10 H10A 119.9 . .
C9 C10 H10A 119.9 . .
N3 C11 C12 119.8(10) . .
N3 C11 H11A 120.1 . .
C12 C11 H11A 120.1 . .
C13 C12 C11 122.7(10) . .
C13 C12 H12A 118.7 . .
C11 C12 H12A 118.7 . .
C14 C13 C12 115.6(9) . .
C14 C13 H13A 122.2 . .
C12 C13 H13A 122.2 . .
C13 C14 C15 116.1(9) . .
C13 C14 H14A 122.0 . .
C15 C14 H14A 122.0 . .
N3 C15 C14 128.9(9) . .
N3 C15 H15A 115.5 . .
C14 C15 H15A 115.5 . .
O1W O1W O5WA 69.2(18) 2_655 .
O2WB O2W O2W 128.1(5) . 6
O2WB O2W Co1 69.5(4) . .
O2W O2W Co1 65.5(3) 6 .
O1W O5W O5WA 65(7) 2_655 .
O1W O5WA O1W 42(4) 2_655 .
O1W O5WA O5W 20.8(18) 2_655 .
O1W O5WA O5W 20.8(18) . .
O2WA O2WA Co1 67.9(3) 6 .
O2W O2WB Co1 70.6(5) . .

loop_
_geom_bond_atom_site_label_1
_geom_bond_atom_site_label_2
_geom_bond_distance
_geom_bond_site_symmetry_2
Mo1 O20 1.692(4) .
Mo1 O1 1.965(3) .
Mo1 O2 1.968(4) .
Mo1 O3 2.087(4) .
Mo1 O12 2.092(4) .
Mo1 O16 2.206(4) .
Mo1 Mo3 2.6016(8) .
Mo2 O26 1.677(4) .
Mo2 O4 1.963(4) .
Mo2 O5 1.966(4) .
Mo2 O15 2.081(4) .
Mo2 O9 2.094(4) .
Mo2 O22 2.173(4) .
Mo2 Mo4 2.6077(6) .
Mo3 O25 1.680(4) .
Mo3 O1 1.942(4) .
Mo3 O2 1.953(3) .
Mo3 O10 2.054(4) .
Mo3 O11 2.057(4) .
Mo3 O8 2.454(2) .
Mo4 O18 1.670(4) .
Mo4 O5 1.943(4) .
Mo4 O4 1.946(3) .
Mo4 O6 2.037(4) .
Mo4 O7 2.047(4) .
Mo4 O21 2.4650(18) .
Co1 O2WB 1.997(8) .
Co1 O2WB 1.997(8) 2_655
Co1 O2WB 1.997(8) 6
Co1 O2WB 1.997(8) 5_655
Co1 O2W 2.011(7) .
Co1 O2W 2.011(7) 6
Co1 O2W 2.011(7) 5_655
Co1 O2W 2.011(7) 2_655
Co1 O2WA 2.027(7) 6
Co1 O2WA 2.027(7) .
Co1 O2WA 2.027(7) 2_655
Co1 O2WA 2.027(7) 5_655
Co2 O1 2.045(3) .
Co2 O29 2.107(3) .
Co2 N1 2.131(6) .
Co2 O13 2.140(4) 2_757
Co2 O24 2.155(4) .
Co2 O31 2.248(4) .
Co3 O4 2.037(4) .
Co3 O14 2.072(4) .
Co3 N2 2.121(5) .
Co3 O17 2.134(3) .
Co3 O19 2.152(3) .
Co3 O30 2.264(3) .
Co4 O5 2.039(4) .
Co4 O29 2.077(5) 2_757
Co4 N3 2.107(5) .
Co4 O13 2.141(3) .
Co4 O23 2.176(3) .
Co4 O28 2.240(3) .
Co5 O2 2.038(3) .
Co5 O14 2.098(3) .
Co5 N1A 2.1441(14) .
Co5 O19 2.150(4) .
Co5 O27 2.154(4) .
Co5 O32 2.288(5) .
P1 O39 1.487(9) .
P1 O11 1.511(4) 6_565
P1 O11 1.511(4) .
P1 O24 1.526(6) .
P2 O37 1.488(10) .
P2 O10 1.527(4) .
P2 O10 1.527(4) 6_565
P2 O27 1.540(6) .
P3 O23 1.506(6) .
P3 O36 1.511(10) .
P3 O6 1.543(5) .
P3 O6 1.543(5) 6_565
P4 O35 1.478(9) .
P4 O35A 1.482(11) .
P4 O29 1.527(5) .
P4 O29 1.527(5) 6_565
P5 O17 1.516(5) .
P5 O38 1.531(10) .
P5 O7 1.549(5) 6_565
P5 O7 1.549(5) .
P6 O33 1.412(7) .
P6 O14 1.563(4) .
P6 O14 1.563(4) 6_565
P7 O9 1.487(6) .
P7 O12 1.524(3) .
P7 O19 1.540(5) .
P7A O9 1.426(6) .
P7A O12 1.452(5) .
P7A O19 1.522(5) .
P8 O3 1.501(4) 2_757
P8 O15 1.509(5) .
P8 O13 1.560(4) .
P8A O3 1.458(5) 2_757
P8A O15 1.464(6) .
P8A O13 1.546(5) .
P9 O22 1.580(4) .
P9 O22 1.580(4) 6_565
P9 O21 1.590(6) .
P9 O28 1.674(8) .
P9A O21 1.593(5) .
P9A O22 1.621(4) .
P9A O22 1.621(4) 6_565
P9A O30 1.633(7) .
P10A O16 1.582(4) 6_565
P10A O16 1.582(4) .
P10A O8 1.591(5) .
P10A O32 1.604(5) .
P10 O16 1.591(4) 6_565
P10 O16 1.591(4) .
P10 O8 1.597(5) .
P10 O31 1.612(5) .
O3 P8A 1.458(5) 2_757
O3 P8 1.501(4) 2_757
O8 Mo3 2.454(2) 6_565
O13 Co2 2.140(4) 2_757
O17 Co3 2.134(3) 6_565
O21 Mo4 2.4650(18) 6_565
O23 Co4 2.176(3) 6_565
O24 Co2 2.155(4) 6_565
O27 Co5 2.154(4) 6_565
O28 Co4 2.240(3) 6_565
O29 Co4 2.077(5) 2_757
O30 Co3 2.264(3) 6_565
O31 Co2 2.248(4) 6_565
O32 Co5 2.288(5) 6_565
N1 C1 1.338(9) .
N1 C5 1.345(8) .
N2 C10 1.294(13) .
N2 C6 1.329(10) .
N3 C11 1.310(10) .
N3 C15 1.325(9) .
N1A C1A 1.350(2) .
N1A C3A 1.351(3) .
N1A C1B 1.3700(9) .
N1A C5B 1.3700(9) .
C1A C2A 1.351(3) .
C1A H1AA 0.9300 .
C2A N2A 1.354(3) .
C3A N2A 1.501(11) .
C3A H3AA 0.9300 .
C2B C3B 1.3700(9) .
C2B C1B 1.3702(9) .
C5B C4B 1.3701(9) .
C5B H5BA 0.9300 .
C4B C3B 1.3701(9) .
C4B H4BA 0.9300 .
C3B H3BA 0.9300 .
C1B H1BA 0.9300 .
C1 C2 1.390(11) .
C1 H1A 0.9300 .
C2 C3 1.396(12) .
C2 H2A 0.9300 .
C3 C4 1.253(13) .
C3 H3A 0.9300 .
C4 C5 1.332(11) .
C4 H4A 0.9300 .
C5 H5A 0.9300 .
C6 C7 1.347(11) .
C6 H6A 0.9300 .
C7 C8 1.303(14) .
C7 H7A 0.9300 .
C8 C9 1.311(14) .
C8 H8A 0.9300 .
C9 C10 1.463(15) .
C9 H9A 0.9300 .
C10 H10A 0.9300 .
C11 C12 1.387(11) .
C11 H11A 0.9300 .
C12 C13 1.357(12) .
C12 H12A 0.9300 .
C13 C14 1.304(10) .
C13 H13A 0.9300 .
C14 C15 1.356(11) .
C14 H14A 0.9300 .
C15 H15A 0.9300 .
O1W O1W 0.83(7) 2_655
O1W O5WA 1.17(5) .
O2W O2WB 1.369(12) .
O2W O2W 1.67(2) 6
O5W O1W 0.46(4) 2_655
O5W O5WA 1.29(5) .
O5WA O1W 1.17(5) 2_655
O2WA O2WA 1.52(2) 6
